data_7003489
loop_
_publ_author_name
'Chen, Pei-Lin'
'Chiang, Pei-Yun'
'Yeh, Han-Ching'
'Chang, Bor-Chen'
'Lii, Kwang-Hwa'

_publ_section_title
;
 Synthesis, crystal structure, magnetic and luminescence properties of
 KEuGe2O6: a europium cyclogermanate containing infinite chains of
 edge-sharing Eu--O polyhedra
;
_journal_issue 13
_journal_name_full 'Dalton Transactions'
_journal_page_first 1721
_journal_page_last 1726
_journal_paper_doi 10.1039/b716654k
_journal_year 2008
_chemical_formula_sum 'Eu Ge2 K O6'
_chemical_formula_weight 432.24
_chemical_name_systematic
;
?
;
_space_group_IT_number 15
_symmetry_cell_setting monoclinic
_symmetry_space_group_name_Hall '-C 2yc'
_symmetry_space_group_name_H-M 'C 1 2/c 1'
_atom_sites_solution_primary direct
_atom_sites_solution_secondary difmap
_audit_creation_method SHELXL-97
_cell_angle_alpha 90.00
_cell_angle_beta 102.8610(10)
_cell_angle_gamma 90.00
_cell_formula_units_Z 12
_cell_length_a 8.6908(4)
_cell_length_b 10.8647(6)
_cell_length_c 19.2607(10)
_cell_measurement_reflns_used 3801
_cell_measurement_temperature 293(2)
_cell_measurement_theta_max 25
_cell_measurement_theta_min 2.5
_cell_volume 1773.03(16)
_computing_cell_refinement 'Bruker Smart'
_computing_data_collection 'Bruker Smart'
_computing_data_reduction 'Bruker Saint'
_computing_molecular_graphics Diamond
_computing_structure_refinement 'SHELXL-97 (Sheldrick, 1997)'
_computing_structure_solution 'SHELXS-97 (Sheldrick, 1990)'
_diffrn_ambient_temperature 293(2)
_diffrn_measured_fraction_theta_full 0.998
_diffrn_measured_fraction_theta_max 0.998
_diffrn_measurement_device_type 'CCD area detector'
_diffrn_measurement_method 'phi and omega scans'
_diffrn_radiation_monochromator graphite
_diffrn_radiation_source 'fine-focus sealed tube'
_diffrn_radiation_type MoK\a
_diffrn_radiation_wavelength 0.71073
_diffrn_reflns_av_R_equivalents 0.0329
_diffrn_reflns_av_sigmaI/netI 0.0322
_diffrn_reflns_limit_h_max 11
_diffrn_reflns_limit_h_min -11
_diffrn_reflns_limit_k_max 12
_diffrn_reflns_limit_k_min -14
_diffrn_reflns_limit_l_max 22
_diffrn_reflns_limit_l_min -25
_diffrn_reflns_number 6466
_diffrn_reflns_theta_full 28.31
_diffrn_reflns_theta_max 28.31
_diffrn_reflns_theta_min 2.17
_exptl_absorpt_coefficient_mu 21.255
_exptl_absorpt_correction_T_max 0.96204
_exptl_absorpt_correction_T_min 0.41654
_exptl_absorpt_correction_type empirical
_exptl_absorpt_process_details 'SADABS program'
_exptl_crystal_colour colorless
_exptl_crystal_density_diffrn 4.858
_exptl_crystal_density_meas ?
_exptl_crystal_density_method .
_exptl_crystal_description lamellar
_exptl_crystal_F_000 2328
_exptl_crystal_size_max 0.1
_exptl_crystal_size_mid 0.08
_exptl_crystal_size_min 0.02
_refine_diff_density_max 0.938
_refine_diff_density_min -1.427
_refine_diff_density_rms 0.307
_refine_ls_extinction_method none
_refine_ls_goodness_of_fit_ref 0.988
_refine_ls_matrix_type full
_refine_ls_number_parameters 137
_refine_ls_number_reflns 2215
_refine_ls_number_restraints 0
_refine_ls_restrained_S_all 0.988
_refine_ls_R_factor_all 0.0229
_refine_ls_R_factor_gt 0.0194
_refine_ls_shift/su_max 0.001
_refine_ls_shift/su_mean 0.000
_refine_ls_structure_factor_coef Fsqd
_refine_ls_weighting_details 'calc w=1/[\s^2^(Fo^2^)+(0.0167P)^2^+0.0000P] where P=(Fo^2^+2Fc^2^)/3'
_refine_ls_weighting_scheme calc
_refine_ls_wR_factor_gt 0.0391
_refine_ls_wR_factor_ref 0.0399
_reflns_number_gt 1996
_reflns_number_total 2215
_reflns_threshold_expression >2sigma(I)
_cod_data_source_file b716654k.txt
_cod_data_source_block 07oc11m
_cod_original_sg_symbol_H-M C2/c
_cod_database_code 7003489

loop_
_symmetry_equiv_pos_as_xyz
'x, y, z'
'-x, y, -z+1/2'
'x+1/2, y+1/2, z'
'-x+1/2, y+1/2, -z+1/2'
'-x, -y, -z'
'x, -y, z-1/2'
'-x+1/2, -y+1/2, -z'
'x+1/2, -y+1/2, z-1/2'

loop_
_atom_site_label
_atom_site_type_symbol
_atom_site_fract_x
_atom_site_fract_y
_atom_site_fract_z
_atom_site_U_iso_or_equiv
_atom_site_adp_type
_atom_site_occupancy
_atom_site_symmetry_multiplicity
_atom_site_calc_flag
_atom_site_refinement_flags
_atom_site_disorder_assembly
_atom_site_disorder_group
K1 K 0.18077(11) 0.89456(9) 0.07533(5) 0.0205(2) Uani 1 1 d . . .
K2 K -0.5000 0.89388(12) 0.2500 0.0148(3) Uani 1 2 d S . .
Eu1 Eu 0.0000 0.85447(2) 0.2500 0.00836(7) Uani 1 2 d S . .
Eu2 Eu -0.32477(2) 0.793489(17) 0.080933(10) 0.00796(6) Uani 1 1 d . . .
Ge1 Ge 0.23257(5) 0.13232(4) 0.25774(2) 0.00826(9) Uani 1 1 d . . .
Ge2 Ge 0.02380(4) 0.58869(4) 0.09471(2) 0.00829(9) Uani 1 1 d . . .
Ge3 Ge 0.11611(5) 0.07952(4) 0.39213(2) 0.00843(9) Uani 1 1 d . . .
O1 O 0.1922(3) -0.0127(2) 0.22392(15) 0.0122(6) Uani 1 1 d . . .
O2 O 0.2508(3) 0.2495(2) 0.19998(14) 0.0100(5) Uani 1 1 d . . .
O3 O 0.1054(3) 0.1728(2) 0.31529(14) 0.0116(6) Uani 1 1 d . . .
O4 O 0.4253(3) 0.1553(3) 0.31784(14) 0.0124(6) Uani 1 1 d . . .
O5 O -0.0022(3) 0.4333(2) 0.10408(15) 0.0125(6) Uani 1 1 d . . .
O6 O -0.1327(3) 0.6692(2) 0.04345(14) 0.0105(6) Uani 1 1 d . . .
O7 O 0.1905(3) 0.6131(3) 0.05623(15) 0.0142(6) Uani 1 1 d . . .
O8 O -0.0174(3) 0.1272(2) 0.43988(15) 0.0121(6) Uani 1 1 d . . .
O9 O 0.1093(3) -0.0758(2) 0.37116(14) 0.0110(6) Uani 1 1 d . . .

loop_
_atom_site_aniso_label
_atom_site_aniso_U_11
_atom_site_aniso_U_22
_atom_site_aniso_U_33
_atom_site_aniso_U_23
_atom_site_aniso_U_13
_atom_site_aniso_U_12
K1 0.0163(5) 0.0254(5) 0.0194(5) -0.0011(4) 0.0030(4) 0.0008(4)
K2 0.0149(6) 0.0154(6) 0.0140(6) 0.000 0.0029(5) 0.000
Eu1 0.00750(13) 0.00914(13) 0.00793(14) 0.000 0.00062(10) 0.000
Eu2 0.00793(9) 0.00880(10) 0.00700(10) -0.00009(7) 0.00132(7) -0.00018(7)
Ge1 0.00885(19) 0.0085(2) 0.0070(2) 0.00082(15) 0.00081(15) -0.00129(15)
Ge2 0.00791(19) 0.0097(2) 0.0067(2) -0.00008(15) 0.00033(15) 0.00167(15)
Ge3 0.00831(19) 0.0090(2) 0.0082(2) -0.00003(15) 0.00224(15) 0.00124(15)
O1 0.0152(14) 0.0071(13) 0.0147(15) -0.0017(11) 0.0039(11) -0.0030(11)
O2 0.0114(13) 0.0101(13) 0.0069(13) 0.0029(10) -0.0010(10) -0.0009(10)
O3 0.0126(13) 0.0108(14) 0.0109(14) 0.0040(11) 0.0019(11) 0.0018(11)
O4 0.0104(13) 0.0178(15) 0.0072(14) 0.0039(11) -0.0018(11) -0.0026(11)
O5 0.0111(13) 0.0093(14) 0.0165(15) 0.0001(11) 0.0020(11) 0.0007(11)
O6 0.0090(13) 0.0150(14) 0.0061(14) -0.0001(11) -0.0013(10) 0.0047(11)
O7 0.0100(14) 0.0234(16) 0.0090(14) 0.0025(12) 0.0014(11) 0.0011(11)
O8 0.0113(13) 0.0133(14) 0.0129(15) 0.0021(11) 0.0052(11) 0.0039(11)
O9 0.0116(13) 0.0085(14) 0.0125(14) -0.0015(11) 0.0021(11) 0.0002(10)

loop_
_atom_type_symbol
_atom_type_description
_atom_type_scat_dispersion_real
_atom_type_scat_dispersion_imag
_atom_type_scat_source
O O 0.0106 0.0060 'International Tables Vol C Tables 4.2.6.8 and 6.1.1.4'
Ge Ge 0.1547 1.8001 'International Tables Vol C Tables 4.2.6.8 and 6.1.1.4'
Eu Eu -0.1578 3.6682 'International Tables Vol C Tables 4.2.6.8 and 6.1.1.4'
K K 0.2009 0.2494 'International Tables Vol C Tables 4.2.6.8 and 6.1.1.4'

loop_
_geom_angle_atom_site_label_1
_geom_angle_atom_site_label_2
_geom_angle_atom_site_label_3
_geom_angle
_geom_angle_site_symmetry_1
_geom_angle_site_symmetry_3
_geom_angle_publ_flag
O5 K1 O8 126.04(9) 3 6_565 ?
O5 K1 O8 109.80(8) 3 2_565 ?
O8 K1 O8 78.01(9) 6_565 2_565 ?
O5 K1 O9 144.98(9) 3 2_565 ?
O8 K1 O9 86.47(8) 6_565 2_565 ?
O8 K1 O9 59.94(8) 2_565 2_565 ?
O5 K1 O7 67.88(8) 3 7_565 ?
O8 K1 O7 58.42(8) 6_565 7_565 ?
O8 K1 O7 101.94(8) 2_565 7_565 ?
O9 K1 O7 144.13(8) 2_565 7_565 ?
O5 K1 O1 86.40(8) 3 1_565 ?
O8 K1 O1 142.82(8) 6_565 1_565 ?
O8 K1 O1 73.42(8) 2_565 1_565 ?
O9 K1 O1 58.75(7) 2_565 1_565 ?
O7 K1 O1 150.95(8) 7_565 1_565 ?
O5 K1 O7 97.16(8) 3 . ?
O8 K1 O7 80.35(8) 6_565 . ?
O8 K1 O7 152.08(8) 2_565 . ?
O9 K1 O7 101.44(8) 2_565 . ?
O7 K1 O7 81.15(8) 7_565 . ?
O1 K1 O7 116.66(8) 1_565 . ?
O5 K1 Ge3 129.80(7) 3 2_565 ?
O8 K1 Ge3 83.58(6) 6_565 2_565 ?
O8 K1 Ge3 29.85(5) 2_565 2_565 ?
O9 K1 Ge3 30.29(5) 2_565 2_565 ?
O7 K1 Ge3 127.48(6) 7_565 2_565 ?
O1 K1 Ge3 59.92(5) 1_565 2_565 ?
O7 K1 Ge3 130.04(6) . 2_565 ?
O5 K1 Ge3 97.02(6) 3 6_565 ?
O8 K1 Ge3 29.44(5) 6_565 6_565 ?
O8 K1 Ge3 81.97(6) 2_565 6_565 ?
O9 K1 Ge3 113.00(6) 2_565 6_565 ?
O7 K1 Ge3 31.16(5) 7_565 6_565 ?
O1 K1 Ge3 154.79(6) 1_565 6_565 ?
O7 K1 Ge3 87.80(6) . 6_565 ?
Ge3 K1 Ge3 100.39(3) 2_565 6_565 ?
O5 K1 Ge2 27.23(6) 3 3 ?
O8 K1 Ge2 118.00(6) 6_565 3 ?
O8 K1 Ge2 82.80(6) 2_565 3 ?
O9 K1 Ge2 130.74(6) 2_565 3 ?
O7 K1 Ge2 69.32(6) 7_565 3 ?
O1 K1 Ge2 81.62(5) 1_565 3 ?
O7 K1 Ge2 123.30(6) . 3 ?
Ge3 K1 Ge2 106.04(3) 2_565 3 ?
Ge3 K1 Ge2 90.05(2) 6_565 3 ?
O5 K1 Ge2 120.39(6) 3 . ?
O8 K1 Ge2 81.46(6) 6_565 . ?
O8 K1 Ge2 128.55(6) 2_565 . ?
O9 K1 Ge2 72.22(6) 2_565 . ?
O7 K1 Ge2 106.31(6) 7_565 . ?
O1 K1 Ge2 98.14(6) 1_565 . ?
O7 K1 Ge2 29.34(5) . . ?
Ge3 K1 Ge2 101.61(3) 2_565 . ?
Ge3 K1 Ge2 101.50(3) 6_565 . ?
Ge2 K1 Ge2 147.52(3) 3 . ?
O5 K1 Ge3 72.34(6) 3 4 ?
O8 K1 Ge3 104.01(6) 6_565 4 ?
O8 K1 Ge3 175.57(6) 2_565 4 ?
O9 K1 Ge3 116.02(6) 2_565 4 ?
O7 K1 Ge3 82.44(6) 7_565 4 ?
O1 K1 Ge3 103.08(6) 1_565 4 ?
O7 K1 Ge3 27.29(5) . 4 ?
Ge3 K1 Ge3 145.94(3) 2_565 4 ?
Ge3 K1 Ge3 101.75(3) 6_565 4 ?
Ge2 K1 Ge3 99.51(2) 3 4 ?
Ge2 K1 Ge3 48.615(15) . 4 ?
O3 K2 O3 59.81(12) 4_455 3_455 ?
O3 K2 O1 127.00(8) 4_455 2_565 ?
O3 K2 O1 91.53(8) 3_455 2_565 ?
O3 K2 O1 91.53(8) 4_455 1_465 ?
O3 K2 O1 127.00(8) 3_455 1_465 ?
O1 K2 O1 137.49(12) 2_565 1_465 ?
O3 K2 O5 75.69(8) 4_455 3_455 ?
O3 K2 O5 120.59(8) 3_455 3_455 ?
O1 K2 O5 85.32(8) 2_565 3_455 ?
O1 K2 O5 88.40(8) 1_465 3_455 ?
O3 K2 O5 120.59(8) 4_455 4_455 ?
O3 K2 O5 75.69(8) 3_455 4_455 ?
O1 K2 O5 88.40(8) 2_565 4_455 ?
O1 K2 O5 85.32(8) 1_465 4_455 ?
O5 K2 O5 162.63(12) 3_455 4_455 ?
O3 K2 O2 65.99(8) 4_455 3_455 ?
O3 K2 O2 60.27(8) 3_455 3_455 ?
O1 K2 O2 61.04(7) 2_565 3_455 ?
O1 K2 O2 149.52(7) 1_465 3_455 ?
O5 K2 O2 66.91(7) 3_455 3_455 ?
O5 K2 O2 123.33(7) 4_455 3_455 ?
O3 K2 O2 60.27(8) 4_455 4_455 ?
O3 K2 O2 65.99(8) 3_455 4_455 ?
O1 K2 O2 149.52(7) 2_565 4_455 ?
O1 K2 O2 61.04(7) 1_465 4_455 ?
O5 K2 O2 123.33(7) 3_455 4_455 ?
O5 K2 O2 66.91(7) 4_455 4_455 ?
O2 K2 O2 117.24(11) 3_455 4_455 ?
O3 K2 O4 130.56(7) 4_455 2_565 ?
O3 K2 O4 149.78(7) 3_455 2_565 ?
O1 K2 O4 59.14(7) 2_565 2_565 ?
O1 K2 O4 83.08(8) 1_465 2_565 ?
O5 K2 O4 55.13(7) 3_455 2_565 ?
O5 K2 O4 107.94(8) 4_455 2_565 ?
O2 K2 O4 95.90(7) 3_455 2_565 ?
O2 K2 O4 143.78(7) 4_455 2_565 ?
O3 K2 O4 149.78(7) 4_455 1_465 ?
O3 K2 O4 130.56(7) 3_455 1_465 ?
O1 K2 O4 83.08(8) 2_565 1_465 ?
O1 K2 O4 59.14(7) 1_465 1_465 ?
O5 K2 O4 107.94(8) 3_455 1_465 ?
O5 K2 O4 55.13(7) 4_455 1_465 ?
O2 K2 O4 143.78(7) 3_455 1_465 ?
O2 K2 O4 95.90(7) 4_455 1_465 ?
O4 K2 O4 58.28(9) 2_565 1_465 ?
O3 K2 Ge1 30.71(6) 4_455 4_455 ?
O3 K2 Ge1 55.97(6) 3_455 4_455 ?
O1 K2 Ge1 145.94(6) 2_565 4_455 ?
O1 K2 Ge1 76.42(5) 1_465 4_455 ?
O5 K2 Ge1 101.87(6) 3_455 4_455 ?
O5 K2 Ge1 92.38(6) 4_455 4_455 ?
O2 K2 Ge1 90.91(6) 3_455 4_455 ?
O2 K2 Ge1 29.73(5) 4_455 4_455 ?
O4 K2 Ge1 149.80(5) 2_565 4_455 ?
O4 K2 Ge1 124.46(5) 1_465 4_455 ?
O3 K2 Ge1 55.97(6) 4_455 3_455 ?
O3 K2 Ge1 30.71(6) 3_455 3_455 ?
O1 K2 Ge1 76.42(5) 2_565 3_455 ?
O1 K2 Ge1 145.94(6) 1_465 3_455 ?
O5 K2 Ge1 92.38(6) 3_455 3_455 ?
O5 K2 Ge1 101.87(6) 4_455 3_455 ?
O2 K2 Ge1 29.73(5) 3_455 3_455 ?
O2 K2 Ge1 90.91(6) 4_455 3_455 ?
O4 K2 Ge1 124.46(5) 2_565 3_455 ?
O4 K2 Ge1 149.80(5) 1_465 3_455 ?
Ge1 K2 Ge1 70.09(3) 4_455 3_455 ?
O1 Eu1 O1 104.02(13) 1_565 2_565 ?
O1 Eu1 O9 75.39(9) 1_565 2_565 ?
O1 Eu1 O9 82.50(9) 2_565 2_565 ?
O1 Eu1 O9 82.50(9) 1_565 1_565 ?
O1 Eu1 O9 75.39(9) 2_565 1_565 ?
O9 Eu1 O9 143.77(12) 2_565 1_565 ?
O1 Eu1 O2 144.35(9) 1_565 3_455 ?
O1 Eu1 O2 76.17(9) 2_565 3_455 ?
O9 Eu1 O2 69.25(9) 2_565 3_455 ?
O9 Eu1 O2 130.09(9) 1_565 3_455 ?
O1 Eu1 O2 76.17(9) 1_565 4 ?
O1 Eu1 O2 144.35(9) 2_565 4 ?
O9 Eu1 O2 130.09(9) 2_565 4 ?
O9 Eu1 O2 69.25(8) 1_565 4 ?
O2 Eu1 O2 124.47(12) 3_455 4 ?
O1 Eu1 O4 97.52(9) 1_565 4 ?
O1 Eu1 O4 149.60(9) 2_565 4 ?
O9 Eu1 O4 82.48(8) 2_565 4 ?
O9 Eu1 O4 129.25(8) 1_565 4 ?
O2 Eu1 O4 73.83(8) 3_455 4 ?
O2 Eu1 O4 61.75(8) 4 4 ?
O1 Eu1 O4 149.60(9) 1_565 3_455 ?
O1 Eu1 O4 97.52(9) 2_565 3_455 ?
O9 Eu1 O4 129.25(8) 2_565 3_455 ?
O9 Eu1 O4 82.48(8) 1_565 3_455 ?
O2 Eu1 O4 61.75(8) 3_455 3_455 ?
O2 Eu1 O4 73.83(8) 4 3_455 ?
O4 Eu1 O4 72.40(12) 4 3_455 ?
O1 Eu1 Ge1 168.35(7) 1_565 3_455 ?
O1 Eu1 Ge1 84.29(7) 2_565 3_455 ?
O9 Eu1 Ge1 98.00(6) 2_565 3_455 ?
O9 Eu1 Ge1 107.78(6) 1_565 3_455 ?
O2 Eu1 Ge1 29.19(6) 3_455 3_455 ?
O2 Eu1 Ge1 101.96(6) 4 3_455 ?
O4 Eu1 Ge1 71.85(6) 4 3_455 ?
O4 Eu1 Ge1 32.64(6) 3_455 3_455 ?
O1 Eu1 Ge1 84.29(7) 1_565 4 ?
O1 Eu1 Ge1 168.35(7) 2_565 4 ?
O9 Eu1 Ge1 107.78(6) 2_565 4 ?
O9 Eu1 Ge1 98.00(6) 1_565 4 ?
O2 Eu1 Ge1 101.96(6) 3_455 4 ?
O2 Eu1 Ge1 29.19(6) 4 4 ?
O4 Eu1 Ge1 32.64(6) 4 4 ?
O4 Eu1 Ge1 71.85(6) 3_455 4 ?
Ge1 Eu1 Ge1 88.756(16) 3_455 4 ?
O1 Eu1 Ge1 22.65(7) 1_565 1_565 ?
O1 Eu1 Ge1 84.01(7) 2_565 1_565 ?
O9 Eu1 Ge1 82.83(6) 2_565 1_565 ?
O9 Eu1 Ge1 66.79(6) 1_565 1_565 ?
O2 Eu1 Ge1 147.39(6) 3_455 1_565 ?
O2 Eu1 Ge1 86.28(6) 4 1_565 ?
O4 Eu1 Ge1 119.98(6) 4 1_565 ?
O4 Eu1 Ge1 147.90(6) 3_455 1_565 ?
Ge1 Eu1 Ge1 168.055(14) 3_455 1_565 ?
Ge1 Eu1 Ge1 102.388(4) 4 1_565 ?
O1 Eu1 Ge1 84.01(7) 1_565 2_565 ?
O1 Eu1 Ge1 22.65(7) 2_565 2_565 ?
O9 Eu1 Ge1 66.79(6) 2_565 2_565 ?
O9 Eu1 Ge1 82.83(6) 1_565 2_565 ?
O2 Eu1 Ge1 86.28(6) 3_455 2_565 ?
O2 Eu1 Ge1 147.39(6) 4 2_565 ?
O4 Eu1 Ge1 147.90(6) 4 2_565 ?
O4 Eu1 Ge1 119.98(6) 3_455 2_565 ?
Ge1 Eu1 Ge1 102.388(4) 3_455 2_565 ?
Ge1 Eu1 Ge1 168.055(14) 4 2_565 ?
Ge1 Eu1 Ge1 66.876(14) 1_565 2_565 ?
O8 Eu2 O5 99.09(9) 4_455 3_455 ?
O8 Eu2 O2 92.21(10) 4_455 3_455 ?
O5 Eu2 O2 89.93(10) 3_455 3_455 ?
O8 Eu2 O9 161.64(10) 4_455 2_565 ?
O5 Eu2 O9 91.99(9) 3_455 2_565 ?
O2 Eu2 O9 73.10(9) 3_455 2_565 ?
O8 Eu2 O6 90.32(10) 4_455 7_465 ?
O5 Eu2 O6 97.08(9) 3_455 7_465 ?
O2 Eu2 O6 172.08(9) 3_455 7_465 ?
O9 Eu2 O6 102.86(9) 2_565 7_465 ?
O8 Eu2 O6 86.06(9) 4_455 . ?
O5 Eu2 O6 171.25(9) 3_455 . ?
O2 Eu2 O6 96.97(9) 3_455 . ?
O9 Eu2 O6 84.91(9) 2_565 . ?
O6 Eu2 O6 75.71(10) 7_465 . ?
O8 Eu2 Ge2 121.65(7) 4_455 3_455 ?
O5 Eu2 Ge2 24.71(7) 3_455 3_455 ?
O2 Eu2 Ge2 98.28(7) 3_455 3_455 ?
O9 Eu2 Ge2 72.48(6) 2_565 3_455 ?
O6 Eu2 Ge2 86.75(6) 7_465 3_455 ?
O6 Eu2 Ge2 147.55(7) . 3_455 ?
O8 Eu2 Ge3 22.51(7) 4_455 4_455 ?
O5 Eu2 Ge3 82.69(7) 3_455 4_455 ?
O2 Eu2 Ge3 76.85(6) 3_455 4_455 ?
O9 Eu2 Ge3 149.49(7) 2_565 4_455 ?
O6 Eu2 Ge3 107.60(7) 7_465 4_455 ?
O6 Eu2 Ge3 104.08(7) . 4_455 ?
Ge2 Eu2 Ge3 107.209(11) 3_455 4_455 ?
O8 Eu2 Ge3 173.10(7) 4_455 2_565 ?
O5 Eu2 Ge3 74.66(7) 3_455 2_565 ?
O2 Eu2 Ge3 90.74(7) 3_455 2_565 ?
O9 Eu2 Ge3 24.63(6) 2_565 2_565 ?
O6 Eu2 Ge3 87.59(7) 7_465 2_565 ?
O6 Eu2 Ge3 99.77(7) . 2_565 ?
Ge2 Eu2 Ge3 51.670(10) 3_455 2_565 ?
Ge3 Eu2 Ge3 154.206(14) 4_455 2_565 ?
O8 Eu2 Ge2 88.41(7) 4_455 7_465 ?
O5 Eu2 Ge2 75.35(7) 3_455 7_465 ?
O2 Eu2 Ge2 165.17(7) 3_455 7_465 ?
O9 Eu2 Ge2 108.64(6) 2_565 7_465 ?
O6 Eu2 Ge2 22.41(6) 7_465 7_465 ?
O6 Eu2 Ge2 97.86(6) . 7_465 ?
Ge2 Eu2 Ge2 69.033(11) 3_455 7_465 ?
Ge3 Eu2 Ge2 99.064(10) 4_455 7_465 ?
Ge3 Eu2 Ge2 87.156(10) 2_565 7_465 ?
O8 Eu2 Eu2 87.71(7) 4_455 7_465 ?
O5 Eu2 Eu2 134.79(7) 3_455 7_465 ?
O2 Eu2 Eu2 134.71(7) 3_455 7_465 ?
O9 Eu2 Eu2 94.85(6) 2_565 7_465 ?
O6 Eu2 Eu2 37.90(6) 7_465 7_465 ?
O6 Eu2 Eu2 37.81(6) . 7_465 ?
Ge2 Eu2 Eu2 119.936(10) 3_455 7_465 ?
Ge3 Eu2 Eu2 110.211(10) 4_455 7_465 ?
Ge3 Eu2 Eu2 94.648(9) 2_565 7_465 ?
Ge2 Eu2 Eu2 60.118(8) 7_465 7_465 ?
O8 Eu2 Eu1 126.17(7) 4_455 . ?
O5 Eu2 Eu1 96.89(7) 3_455 . ?
O2 Eu2 Eu1 36.77(6) 3_455 . ?
O9 Eu2 Eu1 37.09(6) 2_565 . ?
O6 Eu2 Eu1 137.83(6) 7_465 . ?
O6 Eu2 Eu1 85.58(6) . . ?
Ge2 Eu2 Eu1 89.738(9) 3_455 . ?
Ge3 Eu2 Eu1 113.530(9) 4_455 . ?
Ge3 Eu2 Eu1 58.464(8) 2_565 . ?
Ge2 Eu2 Eu1 145.419(9) 7_465 . ?
Eu2 Eu2 Eu1 114.837(8) 7_465 . ?
O1 Ge1 O2 118.41(13) . . ?
O1 Ge1 O3 111.12(13) . . ?
O2 Ge1 O3 112.18(12) . . ?
O1 Ge1 O4 116.63(13) . . ?
O2 Ge1 O4 96.04(12) . . ?
O3 Ge1 O4 100.33(12) . . ?
O1 Ge1 Eu1 136.57(9) . 3_545 ?
O2 Ge1 Eu1 43.91(8) . 3_545 ?
O3 Ge1 Eu1 112.23(9) . 3_545 ?
O4 Ge1 Eu1 52.26(8) . 3_545 ?
O1 Ge1 K2 132.01(9) . 3_545 ?
O2 Ge1 K2 60.19(9) . 3_545 ?
O3 Ge1 K2 52.42(8) . 3_545 ?
O4 Ge1 K2 110.96(9) . 3_545 ?
Eu1 Ge1 K2 79.214(15) 3_545 3_545 ?
O1 Ge1 K2 52.06(9) . 1_645 ?
O2 Ge1 K2 111.23(9) . 1_645 ?
O3 Ge1 K2 135.74(9) . 1_645 ?
O4 Ge1 K2 66.77(9) . 1_645 ?
Eu1 Ge1 K2 93.266(18) 3_545 1_645 ?
K2 Ge1 K2 171.26(3) 3_545 1_645 ?
O1 Ge1 Eu1 31.85(9) . 1_545 ?
O2 Ge1 Eu1 136.19(9) . 1_545 ?
O3 Ge1 Eu1 79.27(9) . 1_545 ?
O4 Ge1 Eu1 124.38(9) . 1_545 ?
Eu1 Ge1 Eu1 168.055(14) 3_545 1_545 ?
K2 Ge1 Eu1 111.515(17) 3_545 1_545 ?
K2 Ge1 Eu1 75.596(16) 1_645 1_545 ?
O5 Ge2 O6 116.86(13) . . ?
O5 Ge2 O7 109.06(13) . . ?
O6 Ge2 O7 107.17(12) . . ?
O5 Ge2 O4 107.96(13) . 4 ?
O6 Ge2 O4 109.27(12) . 4 ?
O7 Ge2 O4 106.01(13) . 4 ?
O5 Ge2 Eu2 33.66(9) . 3_545 ?
O6 Ge2 Eu2 132.95(9) . 3_545 ?
O7 Ge2 Eu2 75.59(9) . 3_545 ?
O4 Ge2 Eu2 114.97(9) 4 3_545 ?
O5 Ge2 K1 46.42(9) . 3_445 ?
O6 Ge2 K1 73.11(9) . 3_445 ?
O7 Ge2 K1 140.52(10) . 3_445 ?
O4 Ge2 K1 111.02(9) 4 3_445 ?
Eu2 Ge2 K1 76.823(18) 3_545 3_445 ?
O5 Ge2 K1 165.49(9) . . ?
O6 Ge2 K1 75.23(9) . . ?
O7 Ge2 K1 57.72(9) . . ?
O4 Ge2 K1 73.06(9) 4 . ?
Eu2 Ge2 K1 132.271(19) 3_545 . ?
K1 Ge2 K1 147.52(3) 3_445 . ?
O5 Ge2 Eu2 113.18(9) . 7_465 ?
O6 Ge2 Eu2 31.58(9) . 7_465 ?
O7 Ge2 Eu2 79.94(9) . 7_465 ?
O4 Ge2 Eu2 133.72(9) 4 7_465 ?
Eu2 Ge2 Eu2 110.967(11) 3_545 7_465 ?
K1 Ge2 Eu2 84.223(18) 3_445 7_465 ?
K1 Ge2 Eu2 72.410(17) . 7_465 ?
O5 Ge2 K2 47.32(9) . 3_545 ?
O6 Ge2 K2 124.83(9) . 3_545 ?
O7 Ge2 K2 127.95(9) . 3_545 ?
O4 Ge2 K2 61.30(9) 4 3_545 ?
Eu2 Ge2 K2 68.120(17) 3_545 3_545 ?
K1 Ge2 K2 63.632(19) 3_445 3_545 ?
K1 Ge2 K2 133.86(2) . 3_545 ?
Eu2 Ge2 K2 147.489(13) 7_465 3_545 ?
O8 Ge3 O9 115.31(13) . . ?
O8 Ge3 O3 110.98(12) . . ?
O9 Ge3 O3 111.60(13) . . ?
O8 Ge3 O7 107.73(13) . 4_545 ?
O9 Ge3 O7 107.87(13) . 4_545 ?
O3 Ge3 O7 102.41(13) . 4_545 ?
O8 Ge3 K1 56.87(9) . 2_545 ?
O9 Ge3 K1 59.00(9) . 2_545 ?
O3 Ge3 K1 125.63(9) . 2_545 ?
O7 Ge3 K1 131.93(9) 4_545 2_545 ?
O8 Ge3 K1 53.37(9) . 6_566 ?
O9 Ge3 K1 107.84(9) . 6_566 ?
O3 Ge3 K1 140.25(9) . 6_566 ?
O7 Ge3 K1 59.82(9) 4_545 6_566 ?
K1 Ge3 K1 79.61(3) 2_545 6_566 ?
O8 Ge3 Eu2 30.18(9) . 4_445 ?
O9 Ge3 Eu2 132.95(9) . 4_445 ?
O3 Ge3 Eu2 80.91(9) . 4_445 ?
O7 Ge3 Eu2 113.37(9) 4_545 4_445 ?
K1 Ge3 Eu2 76.587(19) 2_545 4_445 ?
K1 Ge3 Eu2 75.963(18) 6_566 4_445 ?
O8 Ge3 Eu2 124.54(9) . 2_545 ?
O9 Ge3 Eu2 34.70(9) . 2_545 ?
O3 Ge3 Eu2 123.12(9) . 2_545 ?
O7 Ge3 Eu2 73.33(9) 4_545 2_545 ?
K1 Ge3 Eu2 80.937(19) 2_545 2_545 ?
K1 Ge3 Eu2 87.753(19) 6_566 2_545 ?
Eu2 Ge3 Eu2 154.206(14) 4_445 2_545 ?
O8 Ge3 Eu1 119.95(9) . 1_545 ?
O9 Ge3 Eu1 35.08(9) . 1_545 ?
O3 Ge3 Eu1 78.62(9) . 1_545 ?
O7 Ge3 Eu1 128.55(9) 4_545 1_545 ?
K1 Ge3 Eu1 69.560(18) 2_545 1_545 ?
K1 Ge3 Eu1 140.94(2) 6_566 1_545 ?
Eu2 Ge3 Eu1 117.453(12) 4_445 1_545 ?
Eu2 Ge3 Eu1 64.686(8) 2_545 1_545 ?
O8 Ge3 K1 89.10(9) . 4_545 ?
O9 Ge3 K1 153.77(9) . 4_545 ?
O3 Ge3 K1 64.20(9) . 4_545 ?
O7 Ge3 K1 52.18(9) 4_545 4_545 ?
K1 Ge3 K1 145.94(3) 2_545 4_545 ?
K1 Ge3 K1 78.25(3) 6_566 4_545 ?
Eu2 Ge3 K1 73.142(17) 4_445 4_545 ?
Eu2 Ge3 K1 123.445(18) 2_545 4_545 ?
Eu1 Ge3 K1 139.633(19) 1_545 4_545 ?
Ge1 O1 Eu1 125.50(14) . 1_545 ?
Ge1 O1 K2 99.13(11) . 1_645 ?
Eu1 O1 K2 115.85(10) 1_545 1_645 ?
Ge1 O1 K1 129.03(13) . 1_545 ?
Eu1 O1 K1 97.07(9) 1_545 1_545 ?
K2 O1 K1 82.95(7) 1_645 1_545 ?
Ge1 O2 Eu2 138.95(14) . 3_545 ?
Ge1 O2 Eu1 106.91(12) . 3_545 ?
Eu2 O2 Eu1 109.16(10) 3_545 3_545 ?
Ge1 O2 K2 90.08(10) . 3_545 ?
Eu2 O2 K2 98.34(9) 3_545 3_545 ?
Eu1 O2 K2 105.75(9) 3_545 3_545 ?
Ge3 O3 Ge1 116.82(14) . . ?
Ge3 O3 K2 145.30(14) . 3_545 ?
Ge1 O3 K2 96.87(11) . 3_545 ?
Ge2 O4 Ge1 122.59(14) 4_545 . ?
Ge2 O4 Eu1 138.29(13) 4_545 3_545 ?
Ge1 O4 Eu1 95.10(10) . 3_545 ?
Ge2 O4 K2 89.72(10) 4_545 1_645 ?
Ge1 O4 K2 82.12(9) . 1_645 ?
Eu1 O4 K2 114.66(9) 3_545 1_645 ?
Ge2 O5 Eu2 121.63(14) . 3_545 ?
Ge2 O5 K1 106.36(12) . 3_445 ?
Eu2 O5 K1 123.77(11) 3_545 3_445 ?
Ge2 O5 K2 106.27(12) . 3_545 ?
Eu2 O5 K2 103.73(10) 3_545 3_545 ?
K1 O5 K2 87.78(8) 3_445 3_545 ?
Ge2 O6 Eu2 126.00(13) . 7_465 ?
Ge2 O6 Eu2 128.98(13) . . ?
Eu2 O6 Eu2 104.29(10) 7_465 . ?
Ge2 O7 Ge3 119.14(15) . 4 ?
Ge2 O7 K1 146.92(14) . 7_565 ?
Ge3 O7 K1 89.02(10) 4 7_565 ?
Ge2 O7 K1 92.94(11) . . ?
Ge3 O7 K1 100.53(12) 4 . ?
K1 O7 K1 98.85(8) 7_565 . ?
Ge3 O8 Eu2 127.31(14) . 4_445 ?
Ge3 O8 K1 97.19(11) . 6_566 ?
Eu2 O8 K1 117.29(11) 4_445 6_566 ?
Ge3 O8 K1 93.28(11) . 2_545 ?
Eu2 O8 K1 114.77(11) 4_445 2_545 ?
K1 O8 K1 101.99(9) 6_566 2_545 ?
Ge3 O9 Eu2 120.67(13) . 2_545 ?
Ge3 O9 Eu1 120.79(13) . 1_545 ?
Eu2 O9 Eu1 107.02(10) 2_545 1_545 ?
Ge3 O9 K1 90.71(10) . 2_545 ?
Eu2 O9 K1 117.54(10) 2_545 2_545 ?
Eu1 O9 K1 96.87(9) 1_545 2_545 ?

loop_
_geom_bond_atom_site_label_1
_geom_bond_atom_site_label_2
_geom_bond_distance
_geom_bond_site_symmetry_2
_geom_bond_publ_flag
K1 O5 2.720(3) 3 ?
K1 O8 2.798(3) 6_565 ?
K1 O8 2.882(3) 2_565 ?
K1 O9 2.946(3) 2_565 ?
K1 O7 2.990(3) 7_565 ?
K1 O1 3.015(3) 1_565 ?
K1 O7 3.084(3) . ?
K1 Ge3 3.4363(10) 2_565 ?
K1 Ge3 3.4587(11) 6_565 ?
K1 Ge2 3.6028(10) 3 ?
K1 Ge2 3.6428(11) . ?
K1 Ge3 3.8382(11) 4 ?
K2 O3 2.771(3) 4_455 ?
K2 O3 2.771(3) 3_455 ?
K2 O1 2.800(3) 2_565 ?
K2 O1 2.800(3) 1_465 ?
K2 O5 2.839(3) 3_455 ?
K2 O5 2.839(3) 4_455 ?
K2 O2 3.012(3) 3_455 ?
K2 O2 3.012(3) 4_455 ?
K2 O4 3.252(3) 2_565 ?
K2 O4 3.252(3) 1_465 ?
K2 Ge1 3.4712(11) 4_455 ?
K2 Ge1 3.4712(11) 3_455 ?
Eu1 O1 2.345(3) 1_565 ?
Eu1 O1 2.345(3) 2_565 ?
Eu1 O9 2.436(3) 2_565 ?
Eu1 O9 2.436(3) 1_565 ?
Eu1 O2 2.448(3) 3_455 ?
Eu1 O2 2.448(3) 4 ?
Eu1 O4 2.681(3) 4 ?
Eu1 O4 2.681(3) 3_455 ?
Eu1 Ge1 3.3770(4) 3_455 ?
Eu1 Ge1 3.3770(5) 4 ?
Eu1 Ge1 3.6174(5) 1_565 ?
Eu1 Ge1 3.6174(5) 2_565 ?
Eu2 O8 2.250(3) 4_455 ?
Eu2 O5 2.278(3) 3_455 ?
Eu2 O2 2.291(3) 3_455 ?
Eu2 O9 2.368(3) 2_565 ?
Eu2 O6 2.376(3) 7_465 ?
Eu2 O6 2.381(3) . ?
Eu2 Ge2 3.4992(5) 3_455 ?
Eu2 Ge3 3.5593(4) 4_455 ?
Eu2 Ge3 3.5772(5) 2_565 ?
Eu2 Ge2 3.6702(5) 7_465 ?
Eu2 Eu2 3.7558(4) 7_465 ?
Ge1 O1 1.711(3) . ?
Ge1 O2 1.721(3) . ?
Ge1 O3 1.786(3) . ?
Ge1 O4 1.829(3) . ?
Ge1 Eu1 3.3770(4) 3_545 ?
Ge1 K2 3.4712(11) 3_545 ?
Ge1 K2 3.5056(10) 1_645 ?
Ge1 Eu1 3.6174(5) 1_545 ?
Ge2 O5 1.718(3) . ?
Ge2 O6 1.730(3) . ?
Ge2 O7 1.787(3) . ?
Ge2 O4 1.796(3) 4 ?
Ge2 Eu2 3.4992(5) 3_545 ?
Ge2 K1 3.6028(10) 3_445 ?
Ge2 Eu2 3.6702(5) 7_465 ?
Ge2 K2 3.7073(8) 3_545 ?
Ge3 O8 1.713(3) . ?
Ge3 O9 1.733(3) . ?
Ge3 O3 1.779(3) . ?
Ge3 O7 1.790(3) 4_545 ?
Ge3 K1 3.4363(10) 2_545 ?
Ge3 K1 3.4587(11) 6_566 ?
Ge3 Eu2 3.5593(4) 4_445 ?
Ge3 Eu2 3.5772(5) 2_545 ?
Ge3 Eu1 3.6416(5) 1_545 ?
Ge3 K1 3.8382(11) 4_545 ?
O1 Eu1 2.345(3) 1_545 ?
O1 K2 2.800(3) 1_645 ?
O1 K1 3.015(3) 1_545 ?
O2 Eu2 2.291(3) 3_545 ?
O2 Eu1 2.448(3) 3_545 ?
O2 K2 3.012(3) 3_545 ?
O3 K2 2.771(3) 3_545 ?
O4 Ge2 1.796(3) 4_545 ?
O4 Eu1 2.681(3) 3_545 ?
O4 K2 3.252(3) 1_645 ?
O5 Eu2 2.278(3) 3_545 ?
O5 K1 2.720(3) 3_445 ?
O5 K2 2.839(3) 3_545 ?
O6 Eu2 2.376(3) 7_465 ?
O7 Ge3 1.790(3) 4 ?
O7 K1 2.990(3) 7_565 ?
O8 Eu2 2.250(3) 4_445 ?
O8 K1 2.798(3) 6_566 ?
O8 K1 2.882(3) 2_545 ?
O9 Eu2 2.368(3) 2_545 ?
O9 Eu1 2.436(3) 1_545 ?
O9 K1 2.946(3) 2_545 ?
